data_7105592
loop_
_publ_author_name
'Yuasa, Junpei'
'Ogawa, Takuya'
'Kawai, Tsuyoshi'

_publ_section_title
;
 Remarkable rate acceleration of [4 + 2] cyclodimerization of an
 ethynylanthracene derivative on the product crystal surfaces.
;
_journal_issue 21
_journal_name_full 'Chemical communications (Cambridge, England)'
_journal_page_first 3693
_journal_page_last 3695
_journal_paper_doi 10.1039/c002103b
_journal_volume 46
_journal_year 2010
_chemical_formula_moiety 'C20 H14 N2 '
_chemical_formula_sum 'C20 H14 N2'
_chemical_formula_weight 282.34
_space_group_IT_number 14
_symmetry_cell_setting monoclinic
_symmetry_Int_Tables_number 14
_symmetry_space_group_name_Hall '-P 2ybc'
_symmetry_space_group_name_H-M 'P 1 21/c 1'
_cell_angle_alpha 90.0000
_cell_angle_beta 91.5725(10)
_cell_angle_gamma 90.0000
_cell_formula_units_Z 8
_cell_length_a 18.3911(6)
_cell_length_b 7.4026(3)
_cell_length_c 21.2295(8)
_cell_measurement_reflns_used 10625
_cell_measurement_temperature 103.1
_cell_measurement_theta_max 25.4
_cell_measurement_theta_min 3.1
_cell_volume 2889.14(19)
_computing_cell_refinement PROCESS-AUTO
_computing_data_collection PROCESS-AUTO
_computing_data_reduction CrystalStructure
_computing_publication_material 'CrystalStructure 3.8'
_computing_structure_refinement SHELXL
_computing_structure_solution SHELXS97
_diffrn_ambient_temperature 103.1
_diffrn_detector_area_resol_mean 10.00
_diffrn_measured_fraction_theta_full 0.997
_diffrn_measured_fraction_theta_max 0.997
_diffrn_measurement_device_type 'Rigaku RAXIS-RAPID'
_diffrn_measurement_method \w
_diffrn_radiation_type 'Mo K\a'
_diffrn_radiation_wavelength 0.71075
_diffrn_reflns_av_R_equivalents 0.015
_diffrn_reflns_limit_h_max 21
_diffrn_reflns_limit_h_min -22
_diffrn_reflns_limit_k_max 8
_diffrn_reflns_limit_k_min -8
_diffrn_reflns_limit_l_max 25
_diffrn_reflns_limit_l_min -24
_diffrn_reflns_number 22758
_diffrn_reflns_theta_full 25.35
_diffrn_reflns_theta_max 25.35
_exptl_absorpt_coefficient_mu 0.077
_exptl_absorpt_correction_T_max 0.992
_exptl_absorpt_correction_T_min 0.942
_exptl_absorpt_correction_type multi-scan
_exptl_absorpt_process_details
;
Higashi, T. (1995). Program for Absorption Correction.
Rigaku Corporation, Tokyo, Japan.
;
_exptl_crystal_colour yellow
_exptl_crystal_density_diffrn 1.298
_exptl_crystal_density_method 'not measured'
_exptl_crystal_description block
_exptl_crystal_F_000 1184.00
_exptl_crystal_size_max 0.15
_exptl_crystal_size_mid 0.10
_exptl_crystal_size_min 0.10
_refine_diff_density_max 0.22
_refine_diff_density_min -0.23
_refine_ls_extinction_method none
_refine_ls_goodness_of_fit_ref 1.086
_refine_ls_hydrogen_treatment refall
_refine_ls_number_parameters 398
_refine_ls_number_reflns 5264
_refine_ls_R_factor_gt 0.0327
_refine_ls_shift/su_max 0.0010
_refine_ls_structure_factor_coef Fsqd
_refine_ls_weighting_details 'w = 1/[\s^2^(Fo^2^)+(0.0570P)^2^+0.5594P] where P=(Fo^2^+2Fc^2^)/3'
_refine_ls_weighting_scheme calc
_refine_ls_wR_factor_ref 0.0944
_reflns_number_gt 4765
_reflns_number_total 5264
_reflns_threshold_expression F^2^>2.0\s(F^2^)
_cod_data_source_file c002103b.txt
_cod_data_source_block '_Im-An'
_cod_original_cell_volume 2889.15(18)
_cod_original_formula_sum 'C20 H14 N2 '
_cod_database_code 7105592

loop_
_symmetry_equiv_pos_site_id
_symmetry_equiv_pos_as_xyz
1 +X,+Y,+Z
2 -X,1/2+Y,1/2-Z
3 -X,-Y,-Z
4 +X,1/2-Y,1/2+Z

loop_
_atom_site_label
_atom_site_type_symbol
_atom_site_fract_x
_atom_site_fract_y
_atom_site_fract_z
_atom_site_U_iso_or_equiv
_atom_site_adp_type
_atom_site_occupancy
_atom_site_symmetry_multiplicity
_atom_site_calc_flag
_atom_site_refinement_flags
_atom_site_disorder_assembly
_atom_site_disorder_group
N(1) N 0.27123(5) 0.22962(12) 0.23695(4) 0.0188(2) Uani 1.00 1 d . . .
N(2) N 0.22291(5) 0.09097(12) 0.31922(4) 0.0207(2) Uani 1.00 1 d . . .
N(3) N 0.14321(4) 0.08955(12) 0.48603(4) 0.01719(18) Uani 1.00 1 d . . .
N(4) N 0.19674(5) 0.05364(13) 0.58085(4) 0.0212(2) Uani 1.00 1 d . . .
C(1) C 0.47789(6) 0.23763(14) 0.38633(5) 0.0197(2) Uani 1.00 1 d . . .
C(2) C 0.54141(6) 0.26343(14) 0.35126(5) 0.0201(2) Uani 1.00 1 d . . .
C(3) C 0.54112(6) 0.25709(16) 0.28411(5) 0.0253(2) Uani 1.00 1 d . . .
C(4) C 0.60353(6) 0.28176(17) 0.25199(6) 0.0284(2) Uani 1.00 1 d . . .
C(5) C 0.67084(6) 0.31310(16) 0.28470(6) 0.0264(2) Uani 1.00 1 d . . .
C(6) C 0.67344(6) 0.32083(15) 0.34858(6) 0.0242(2) Uani 1.00 1 d . . .
C(7) C 0.60914(6) 0.29781(14) 0.38435(5) 0.0209(2) Uani 1.00 1 d . . .
C(8) C 0.61077(6) 0.30714(15) 0.45013(5) 0.0228(2) Uani 1.00 1 d . . .
C(9) C 0.54890(6) 0.27905(15) 0.48510(5) 0.0223(2) Uani 1.00 1 d . . .
C(10) C 0.55106(7) 0.28564(17) 0.55236(5) 0.0288(2) Uani 1.00 1 d . . .
C(11) C 0.49009(7) 0.25630(19) 0.58563(6) 0.0339(2) Uani 1.00 1 d . . .
C(12) C 0.42312(7) 0.21870(18) 0.55362(6) 0.0325(2) Uani 1.00 1 d . . .
C(13) C 0.41843(6) 0.21213(16) 0.48974(5) 0.0257(2) Uani 1.00 1 d . . .
C(14) C 0.48086(6) 0.24217(14) 0.45301(5) 0.0208(2) Uani 1.00 1 d . . .
C(15) C 0.40927(6) 0.20984(15) 0.35457(5) 0.0209(2) Uani 1.00 1 d . . .
C(16) C 0.35044(6) 0.18923(15) 0.32954(5) 0.0209(2) Uani 1.00 1 d . . .
C(17) C 0.28235(5) 0.16860(14) 0.29717(5) 0.0181(2) Uani 1.00 1 d . . .
C(18) C 0.20128(6) 0.18615(15) 0.21968(5) 0.0208(2) Uani 1.00 1 d . . .
C(19) C 0.17269(6) 0.10237(15) 0.27058(5) 0.0211(2) Uani 1.00 1 d . . .
C(20) C 0.32561(6) 0.31157(16) 0.19735(5) 0.0266(2) Uani 1.00 1 d . . .
C(21) C -0.04998(5) 0.28865(13) 0.62502(5) 0.0173(2) Uani 1.00 1 d . . .
C(22) C -0.10524(5) 0.35858(14) 0.58393(5) 0.0180(2) Uani 1.00 1 d . . .
C(23) C -0.09770(6) 0.36744(14) 0.51726(5) 0.0206(2) Uani 1.00 1 d . . .
C(24) C -0.15084(6) 0.44129(15) 0.47939(5) 0.0227(2) Uani 1.00 1 d . . .
C(25) C -0.21508(6) 0.51221(15) 0.50554(5) 0.0231(2) Uani 1.00 1 d . . .
C(26) C -0.22503(6) 0.50397(14) 0.56868(5) 0.0223(2) Uani 1.00 1 d . . .
C(27) C -0.17090(5) 0.42697(14) 0.61025(5) 0.0192(2) Uani 1.00 1 d . . .
C(28) C -0.17927(6) 0.42250(14) 0.67538(5) 0.0202(2) Uani 1.00 1 d . . .
C(29) C -0.12567(5) 0.35267(14) 0.71631(5) 0.0187(2) Uani 1.00 1 d . . .
C(30) C -0.13379(6) 0.35067(14) 0.78308(5) 0.0209(2) Uani 1.00 1 d . . .
C(31) C -0.08067(6) 0.28313(14) 0.82217(5) 0.0222(2) Uani 1.00 1 d . . .
C(32) C -0.01590(6) 0.21180(14) 0.79705(5) 0.0219(2) Uani 1.00 1 d . . .
C(33) C -0.00564(6) 0.21166(14) 0.73358(5) 0.0195(2) Uani 1.00 1 d . . .
C(34) C -0.05963(5) 0.28276(13) 0.69105(5) 0.0174(2) Uani 1.00 1 d . . .
C(35) C 0.01660(6) 0.22614(14) 0.59942(5) 0.0180(2) Uani 1.00 1 d . . .
C(36) C 0.07199(6) 0.17140(14) 0.57716(5) 0.0183(2) Uani 1.00 1 d . . .
C(37) C 0.13643(5) 0.10573(14) 0.54970(5) 0.0172(2) Uani 1.00 1 d . . .
C(38) C 0.21131(5) 0.02432(14) 0.47612(5) 0.0196(2) Uani 1.00 1 d . . .
C(39) C 0.24293(6) 0.00335(15) 0.53456(5) 0.0214(2) Uani 1.00 1 d . . .
C(40) C 0.08999(6) 0.14477(15) 0.43760(5) 0.0208(2) Uani 1.00 1 d . . .
H(1) H 0.4968 0.2353 0.2614 0.030 Uiso 1.00 1 c R . .
H(2) H 0.6020 0.2780 0.2072 0.034 Uiso 1.00 1 c R . .
H(3) H 0.7141 0.3287 0.2618 0.032 Uiso 1.00 1 c R . .
H(4) H 0.7187 0.3419 0.3700 0.029 Uiso 1.00 1 c R . .
H(5) H 0.6555 0.3335 0.4716 0.027 Uiso 1.00 1 c R . .
H(6) H 0.5957 0.3109 0.5741 0.035 Uiso 1.00 1 c R . .
H(7) H 0.4923 0.2610 0.6304 0.041 Uiso 1.00 1 c R . .
H(8) H 0.3808 0.1978 0.5773 0.039 Uiso 1.00 1 c R . .
H(9) H 0.3729 0.1872 0.4693 0.031 Uiso 1.00 1 c R . .
H(10) H 0.1774 0.2095 0.1803 0.025 Uiso 1.00 1 c R . .
H(11) H 0.1243 0.0578 0.2721 0.025 Uiso 1.00 1 c R . .
H(12) H 0.3577 0.2174 0.1813 0.032 Uiso 1.00 1 c R . .
H(13) H 0.3544 0.3987 0.2222 0.032 Uiso 1.00 1 c R . .
H(14) H 0.3013 0.3737 0.1619 0.032 Uiso 1.00 1 c R . .
H(15) H -0.0550 0.3211 0.4990 0.025 Uiso 1.00 1 c R . .
H(16) H -0.1448 0.4454 0.4351 0.027 Uiso 1.00 1 c R . .
H(17) H -0.2513 0.5657 0.4788 0.028 Uiso 1.00 1 c R . .
H(18) H -0.2686 0.5501 0.5855 0.027 Uiso 1.00 1 c R . .
H(19) H -0.2228 0.4684 0.6924 0.024 Uiso 1.00 1 c R . .
H(20) H -0.1770 0.3973 0.8004 0.025 Uiso 1.00 1 c R . .
H(21) H -0.0869 0.2837 0.8664 0.027 Uiso 1.00 1 c R . .
H(22) H 0.0207 0.1637 0.8247 0.026 Uiso 1.00 1 c R . .
H(23) H 0.0380 0.1635 0.7176 0.023 Uiso 1.00 1 c R . .
H(24) H 0.2323 -0.0012 0.4367 0.024 Uiso 1.00 1 c R . .
H(25) H 0.2909 -0.0406 0.5422 0.026 Uiso 1.00 1 c R . .
H(26) H 0.0822 0.2755 0.4402 0.025 Uiso 1.00 1 c R . .
H(27) H 0.0439 0.0819 0.4441 0.025 Uiso 1.00 1 c R . .
H(28) H 0.1080 0.1140 0.3959 0.025 Uiso 1.00 1 c R . .

loop_
_atom_site_aniso_label
_atom_site_aniso_U_11
_atom_site_aniso_U_22
_atom_site_aniso_U_33
_atom_site_aniso_U_12
_atom_site_aniso_U_13
_atom_site_aniso_U_23
N(1) 0.0176(4) 0.0220(4) 0.0169(4) 0.0006(3) 0.0021(3) 0.0004(3)
N(2) 0.0179(4) 0.0247(4) 0.0195(4) 0.0005(3) 0.0021(3) -0.0003(3)
N(3) 0.0178(4) 0.0179(4) 0.0160(4) -0.0008(3) 0.0020(3) -0.0006(3)
N(4) 0.0182(4) 0.0260(4) 0.0194(4) 0.0016(3) 0.0016(3) 0.0018(3)
C(1) 0.0181(5) 0.0198(5) 0.0211(5) 0.0007(4) -0.0004(4) -0.0008(4)
C(2) 0.0193(5) 0.0183(5) 0.0227(5) 0.0018(4) 0.0007(4) 0.0012(4)
C(3) 0.0216(5) 0.0313(6) 0.0229(5) 0.0005(4) 0.0001(4) 0.0016(4)
C(4) 0.0288(6) 0.0333(6) 0.0232(5) 0.0018(4) 0.0036(4) 0.0048(4)
C(5) 0.0214(5) 0.0248(5) 0.0334(6) 0.0006(4) 0.0082(4) 0.0060(4)
C(6) 0.0181(5) 0.0216(5) 0.0331(6) -0.0008(4) 0.0002(4) 0.0029(4)
C(7) 0.0188(5) 0.0163(5) 0.0276(5) 0.0006(4) -0.0001(4) 0.0010(4)
C(8) 0.0187(5) 0.0219(5) 0.0276(5) -0.0002(4) -0.0048(4) -0.0016(4)
C(9) 0.0226(5) 0.0207(5) 0.0235(5) 0.0008(4) -0.0027(4) -0.0016(4)
C(10) 0.0287(6) 0.0337(6) 0.0238(5) -0.0016(5) -0.0054(4) -0.0030(4)
C(11) 0.0381(7) 0.0456(7) 0.0180(5) -0.0029(5) 0.0003(5) -0.0032(5)
C(12) 0.0295(6) 0.0441(7) 0.0241(5) -0.0055(5) 0.0066(4) -0.0024(5)
C(13) 0.0219(5) 0.0321(6) 0.0233(5) -0.0032(4) 0.0014(4) -0.0026(4)
C(14) 0.0207(5) 0.0201(5) 0.0215(5) 0.0004(4) 0.0005(4) -0.0017(4)
C(15) 0.0208(5) 0.0242(5) 0.0178(5) 0.0004(4) 0.0033(4) -0.0005(4)
C(16) 0.0197(5) 0.0249(5) 0.0183(5) 0.0006(4) 0.0034(4) -0.0015(4)
C(17) 0.0174(4) 0.0209(5) 0.0161(4) 0.0020(4) 0.0019(3) -0.0022(3)
C(18) 0.0186(5) 0.0233(5) 0.0203(5) 0.0022(4) -0.0031(4) -0.0021(4)
C(19) 0.0162(5) 0.0234(5) 0.0238(5) -0.0002(4) -0.0001(4) -0.0021(4)
C(20) 0.0245(5) 0.0327(6) 0.0228(5) -0.0014(4) 0.0050(4) 0.0063(4)
C(21) 0.0168(5) 0.0143(4) 0.0208(5) -0.0025(3) 0.0028(3) -0.0020(3)
C(22) 0.0191(5) 0.0142(4) 0.0208(5) -0.0027(3) 0.0022(4) -0.0016(3)
C(23) 0.0217(5) 0.0186(5) 0.0214(5) -0.0018(4) 0.0023(4) -0.0023(4)
C(24) 0.0284(5) 0.0199(5) 0.0196(5) -0.0041(4) -0.0006(4) -0.0009(4)
C(25) 0.0221(5) 0.0192(5) 0.0277(5) -0.0020(4) -0.0053(4) 0.0004(4)
C(26) 0.0179(5) 0.0196(5) 0.0294(5) -0.0001(4) 0.0002(4) -0.0021(4)
C(27) 0.0184(5) 0.0153(4) 0.0239(5) -0.0019(3) 0.0012(4) -0.0019(4)
C(28) 0.0170(4) 0.0181(5) 0.0257(5) 0.0004(3) 0.0055(4) -0.0021(4)
C(29) 0.0191(5) 0.0155(4) 0.0217(5) -0.0030(4) 0.0041(4) -0.0018(4)
C(30) 0.0220(5) 0.0184(5) 0.0227(5) -0.0025(4) 0.0075(4) -0.0029(4)
C(31) 0.0291(5) 0.0194(5) 0.0182(5) -0.0047(4) 0.0046(4) -0.0016(4)
C(32) 0.0256(5) 0.0179(5) 0.0223(5) -0.0014(4) -0.0016(4) 0.0000(4)
C(33) 0.0188(5) 0.0178(5) 0.0221(5) -0.0010(4) 0.0020(4) -0.0019(4)
C(34) 0.0176(5) 0.0139(4) 0.0208(5) -0.0032(3) 0.0029(4) -0.0016(3)
C(35) 0.0196(5) 0.0185(5) 0.0159(4) -0.0022(4) 0.0004(3) -0.0004(3)
C(36) 0.0192(5) 0.0192(5) 0.0166(4) -0.0021(4) 0.0006(3) -0.0000(4)
C(37) 0.0179(5) 0.0178(5) 0.0162(4) -0.0016(3) 0.0024(3) 0.0004(3)
C(38) 0.0191(5) 0.0199(5) 0.0202(5) 0.0009(4) 0.0072(4) -0.0012(4)
C(39) 0.0162(4) 0.0246(5) 0.0235(5) 0.0037(4) 0.0040(4) 0.0013(4)
C(40) 0.0210(5) 0.0241(5) 0.0172(5) -0.0004(4) -0.0016(4) -0.0013(4)

loop_
_atom_type_symbol
_atom_type_description
_atom_type_scat_dispersion_real
_atom_type_scat_dispersion_imag
_atom_type_scat_source
C C 0.003 0.002
;
International Tables for Crystallography
(1992, Vol. C, Tables 4.2.6.8 and 6.1.1.4)
;
H H 0.000 0.000
;
International Tables for Crystallography
(1992, Vol. C, Table 6.1.1.4)
;
N N 0.006 0.003
;
International Tables for Crystallography
(1992, Vol. C, Tables 4.2.6.8 and 6.1.1.4)
;

loop_
_geom_angle_atom_site_label_1
_geom_angle_atom_site_label_2
_geom_angle_atom_site_label_3
_geom_angle
_geom_angle_publ_flag
_geom_angle_site_symmetry_1
_geom_angle_site_symmetry_2
_geom_angle_site_symmetry_3
C(17) N(1) C(18) 106.79(8) yes . . .
C(17) N(1) C(20) 126.19(8) yes . . .
C(18) N(1) C(20) 126.84(8) yes . . .
C(17) N(2) C(19) 104.58(8) yes . . .
C(37) N(3) C(38) 107.02(7) yes . . .
C(37) N(3) C(40) 126.53(8) yes . . .
C(38) N(3) C(40) 126.29(8) yes . . .
C(37) N(4) C(39) 104.30(8) yes . . .
C(2) C(1) C(14) 120.87(9) yes . . .
C(2) C(1) C(15) 120.14(9) yes . . .
C(14) C(1) C(15) 118.98(9) yes . . .
C(1) C(2) C(3) 122.74(9) yes . . .
C(1) C(2) C(7) 118.95(9) yes . . .
C(3) C(2) C(7) 118.31(9) yes . . .
C(2) C(3) C(4) 121.03(10) yes . . .
C(3) C(4) C(5) 120.75(11) yes . . .
C(4) C(5) C(6) 120.09(10) yes . . .
C(5) C(6) C(7) 121.18(10) yes . . .
C(2) C(7) C(6) 118.64(9) yes . . .
C(2) C(7) C(8) 119.48(9) yes . . .
C(6) C(7) C(8) 121.88(10) yes . . .
C(7) C(8) C(9) 122.03(10) yes . . .
C(8) C(9) C(10) 121.85(10) yes . . .
C(8) C(9) C(14) 119.38(9) yes . . .
C(10) C(9) C(14) 118.77(10) yes . . .
C(9) C(10) C(11) 120.89(11) yes . . .
C(10) C(11) C(12) 120.04(11) yes . . .
C(11) C(12) C(13) 121.09(11) yes . . .
C(12) C(13) C(14) 120.78(10) yes . . .
C(1) C(14) C(9) 119.25(9) yes . . .
C(1) C(14) C(13) 122.32(9) yes . . .
C(9) C(14) C(13) 118.42(9) yes . . .
C(1) C(15) C(16) 177.79(11) yes . . .
C(15) C(16) C(17) 177.13(11) yes . . .
N(1) C(17) N(2) 111.62(8) yes . . .
N(1) C(17) C(16) 121.65(9) yes . . .
N(2) C(17) C(16) 126.72(9) yes . . .
N(1) C(18) C(19) 105.97(9) yes . . .
N(2) C(19) C(18) 111.03(9) yes . . .
C(22) C(21) C(34) 120.79(8) yes . . .
C(22) C(21) C(35) 119.39(9) yes . . .
C(34) C(21) C(35) 119.82(8) yes . . .
C(21) C(22) C(23) 122.61(9) yes . . .
C(21) C(22) C(27) 119.01(9) yes . . .
C(23) C(22) C(27) 118.36(9) yes . . .
C(22) C(23) C(24) 121.05(9) yes . . .
C(23) C(24) C(25) 120.57(9) yes . . .
C(24) C(25) C(26) 120.33(9) yes . . .
C(25) C(26) C(27) 121.07(10) yes . . .
C(22) C(27) C(26) 118.60(9) yes . . .
C(22) C(27) C(28) 119.58(9) yes . . .
C(26) C(27) C(28) 121.79(9) yes . . .
C(27) C(28) C(29) 122.03(9) yes . . .
C(28) C(29) C(30) 122.01(9) yes . . .
C(28) C(29) C(34) 119.39(9) yes . . .
C(30) C(29) C(34) 118.59(9) yes . . .
C(29) C(30) C(31) 121.08(9) yes . . .
C(30) C(31) C(32) 120.24(9) yes . . .
C(31) C(32) C(33) 120.72(9) yes . . .
C(32) C(33) C(34) 120.82(9) yes . . .
C(21) C(34) C(29) 119.18(8) yes . . .
C(21) C(34) C(33) 122.26(8) yes . . .
C(29) C(34) C(33) 118.55(9) yes . . .
C(21) C(35) C(36) 178.83(11) yes . . .
C(35) C(36) C(37) 178.75(11) yes . . .
N(3) C(37) N(4) 111.61(8) yes . . .
N(3) C(37) C(36) 122.40(8) yes . . .
N(4) C(37) C(36) 125.99(9) yes . . .
N(3) C(38) C(39) 105.68(9) yes . . .
N(4) C(39) C(38) 111.38(9) yes . . .
C(2) C(3) H(1) 119.5 no . . .
C(4) C(3) H(1) 119.5 no . . .
C(3) C(4) H(2) 119.6 no . . .
C(5) C(4) H(2) 119.6 no . . .
C(4) C(5) H(3) 120.0 no . . .
C(6) C(5) H(3) 120.0 no . . .
C(5) C(6) H(4) 119.4 no . . .
C(7) C(6) H(4) 119.4 no . . .
C(7) C(8) H(5) 119.0 no . . .
C(9) C(8) H(5) 119.0 no . . .
C(9) C(10) H(6) 119.6 no . . .
C(11) C(10) H(6) 119.5 no . . .
C(10) C(11) H(7) 120.0 no . . .
C(12) C(11) H(7) 120.0 no . . .
C(11) C(12) H(8) 119.5 no . . .
C(13) C(12) H(8) 119.5 no . . .
C(12) C(13) H(9) 119.6 no . . .
C(14) C(13) H(9) 119.6 no . . .
N(1) C(18) H(10) 127.0 no . . .
C(19) C(18) H(10) 127.0 no . . .
N(2) C(19) H(11) 124.5 no . . .
C(18) C(19) H(11) 124.5 no . . .
N(1) C(20) H(12) 109.5 no . . .
N(1) C(20) H(13) 109.5 no . . .
N(1) C(20) H(14) 109.5 no . . .
H(12) C(20) H(13) 109.5 no . . .
H(12) C(20) H(14) 109.5 no . . .
H(13) C(20) H(14) 109.5 no . . .
C(22) C(23) H(15) 119.5 no . . .
C(24) C(23) H(15) 119.5 no . . .
C(23) C(24) H(16) 119.7 no . . .
C(25) C(24) H(16) 119.7 no . . .
C(24) C(25) H(17) 119.8 no . . .
C(26) C(25) H(17) 119.8 no . . .
C(25) C(26) H(18) 119.5 no . . .
C(27) C(26) H(18) 119.5 no . . .
C(27) C(28) H(19) 119.0 no . . .
C(29) C(28) H(19) 119.0 no . . .
C(29) C(30) H(20) 119.5 no . . .
C(31) C(30) H(20) 119.5 no . . .
C(30) C(31) H(21) 119.9 no . . .
C(32) C(31) H(21) 119.9 no . . .
C(31) C(32) H(22) 119.6 no . . .
C(33) C(32) H(22) 119.6 no . . .
C(32) C(33) H(23) 119.6 no . . .
C(34) C(33) H(23) 119.6 no . . .
N(3) C(38) H(24) 127.1 no . . .
C(39) C(38) H(24) 127.2 no . . .
N(4) C(39) H(25) 124.3 no . . .
C(38) C(39) H(25) 124.3 no . . .
N(3) C(40) H(26) 109.5 no . . .
N(3) C(40) H(27) 109.5 no . . .
N(3) C(40) H(28) 109.5 no . . .
H(26) C(40) H(27) 109.5 no . . .
H(26) C(40) H(28) 109.5 no . . .
H(27) C(40) H(28) 109.5 no . . .

loop_
_geom_bond_atom_site_label_1
_geom_bond_atom_site_label_2
_geom_bond_distance
_geom_bond_publ_flag
_geom_bond_site_symmetry_1
_geom_bond_site_symmetry_2
N(1) C(17) 1.3660(13) yes . .
N(1) C(18) 1.3664(14) yes . .
N(1) C(20) 1.4564(14) yes . .
N(2) C(17) 1.3313(13) yes . .
N(2) C(19) 1.3690(13) yes . .
N(3) C(37) 1.3661(13) yes . .
N(3) C(38) 1.3640(12) yes . .
N(3) C(40) 1.4584(13) yes . .
N(4) C(37) 1.3327(13) yes . .
N(4) C(39) 1.3681(14) yes . .
C(1) C(2) 1.4154(15) yes . .
C(1) C(14) 1.4155(15) yes . .
C(1) C(15) 1.4293(15) yes . .
C(2) C(3) 1.4262(15) yes . .
C(2) C(7) 1.4359(15) yes . .
C(3) C(4) 1.3633(16) yes . .
C(4) C(5) 1.4217(16) yes . .
C(5) C(6) 1.3569(18) yes . .
C(6) C(7) 1.4330(16) yes . .
C(7) C(8) 1.3977(15) yes . .
C(8) C(9) 1.3912(15) yes . .
C(9) C(10) 1.4282(15) yes . .
C(9) C(14) 1.4345(15) yes . .
C(10) C(11) 1.3590(17) yes . .
C(11) C(12) 1.4179(18) yes . .
C(12) C(13) 1.3574(16) yes . .
C(13) C(14) 1.4230(15) yes . .
C(15) C(16) 1.2020(15) yes . .
C(16) C(17) 1.4200(14) yes . .
C(18) C(19) 1.3638(15) yes . .
C(21) C(22) 1.4188(13) yes . .
C(21) C(34) 1.4185(15) yes . .
C(21) C(35) 1.4302(14) yes . .
C(22) C(23) 1.4274(15) yes . .
C(22) C(27) 1.4366(13) yes . .
C(23) C(24) 1.3628(15) yes . .
C(24) C(25) 1.4197(15) yes . .
C(25) C(26) 1.3592(15) yes . .
C(26) C(27) 1.4306(14) yes . .
C(27) C(28) 1.3958(15) yes . .
C(28) C(29) 1.3953(14) yes . .
C(29) C(30) 1.4295(15) yes . .
C(29) C(34) 1.4375(13) yes . .
C(30) C(31) 1.3596(15) yes . .
C(31) C(32) 1.4202(15) yes . .
C(32) C(33) 1.3657(15) yes . .
C(33) C(34) 1.4244(14) yes . .
C(35) C(36) 1.2049(15) yes . .
C(36) C(37) 1.4208(14) yes . .
C(38) C(39) 1.3645(14) yes . .
C(3) H(1) 0.950 no . .
C(4) H(2) 0.950 no . .
C(5) H(3) 0.950 no . .
C(6) H(4) 0.950 no . .
C(8) H(5) 0.950 no . .
C(10) H(6) 0.950 no . .
C(11) H(7) 0.950 no . .
C(12) H(8) 0.950 no . .
C(13) H(9) 0.950 no . .
C(18) H(10) 0.950 no . .
C(19) H(11) 0.950 no . .
C(20) H(12) 0.980 no . .
C(20) H(13) 0.980 no . .
C(20) H(14) 0.980 no . .
C(23) H(15) 0.950 no . .
C(24) H(16) 0.950 no . .
C(25) H(17) 0.950 no . .
C(26) H(18) 0.950 no . .
C(28) H(19) 0.950 no . .
C(30) H(20) 0.950 no . .
C(31) H(21) 0.950 no . .
C(32) H(22) 0.950 no . .
C(33) H(23) 0.950 no . .
C(38) H(24) 0.950 no . .
C(39) H(25) 0.950 no . .
C(40) H(26) 0.980 no . .
C(40) H(27) 0.980 no . .
C(40) H(28) 0.980 no . .

loop_
_geom_contact_atom_site_label_1
_geom_contact_atom_site_label_2
_geom_contact_distance
_geom_contact_publ_flag
_geom_contact_site_symmetry_1
_geom_contact_site_symmetry_2
N(1) N(2) 2.2313(12) ? . .
N(1) C(5) 3.2985(14) ? . 2_645
N(1) C(15) 3.5148(13) ? . .
N(1) C(16) 2.4327(13) ? . .
N(1) C(19) 2.1800(14) ? . .
N(2) N(1) 2.2313(12) ? . .
N(2) C(15) 3.5977(14) ? . .
N(2) C(16) 2.4597(14) ? . .
N(2) C(18) 2.2526(13) ? . .
N(2) C(38) 3.3798(13) ? . .
N(2) C(40) 3.5760(14) ? . .
N(3) N(4) 2.2323(11) ? . .
N(3) C(23) 3.4852(13) ? . 3_556
N(3) C(24) 3.5517(14) ? . 3_566
N(3) C(25) 3.2337(14) ? . 3_566
N(3) C(26) 3.5726(13) ? . 3_566
N(3) C(35) 3.5421(13) ? . .
N(3) C(36) 2.4423(13) ? . .
N(3) C(39) 2.1745(13) ? . .
N(4) N(3) 2.2323(11) ? . .
N(4) C(18) 3.5200(13) ? . 4_555
N(4) C(20) 3.5225(13) ? . 4_555
N(4) C(30) 3.4822(13) ? . 2_546
N(4) C(35) 3.5824(14) ? . .
N(4) C(36) 2.4536(14) ? . .
N(4) C(38) 2.2572(13) ? . .
C(1) C(3) 2.4941(15) ? . .
C(1) C(7) 2.4561(15) ? . .
C(1) C(8) 2.8089(15) ? . .
C(1) C(9) 2.4589(14) ? . .
C(1) C(13) 2.4865(15) ? . .
C(1) C(16) 2.6308(15) ? . .
C(2) C(4) 2.4284(16) ? . .
C(2) C(5) 2.8253(16) ? . .
C(2) C(6) 2.4673(15) ? . .
C(2) C(8) 2.4476(14) ? . .
C(2) C(9) 2.8433(15) ? . .
C(2) C(14) 2.4623(15) ? . .
C(2) C(15) 2.4653(15) ? . .
C(2) C(16) 3.5722(15) ? . .
C(3) C(1) 2.4941(15) ? . .
C(3) C(5) 2.4212(15) ? . .
C(3) C(6) 2.7991(15) ? . .
C(3) C(7) 2.4573(14) ? . .
C(3) C(15) 2.9050(15) ? . .
C(4) C(2) 2.4284(16) ? . .
C(4) C(6) 2.4077(17) ? . .
C(4) C(7) 2.8115(16) ? . .
C(4) C(16) 3.5904(16) ? . 2_655
C(5) N(1) 3.2985(14) ? . 2_655
C(5) C(2) 2.8253(16) ? . .
C(5) C(3) 2.4212(15) ? . .
C(5) C(7) 2.4306(16) ? . .
C(5) C(17) 3.2817(15) ? . 2_655
C(6) C(2) 2.4673(15) ? . .
C(6) C(3) 2.7991(15) ? . .
C(6) C(4) 2.4077(17) ? . .
C(6) C(8) 2.4744(16) ? . .
C(7) C(1) 2.4561(15) ? . .
C(7) C(3) 2.4573(14) ? . .
C(7) C(4) 2.8115(16) ? . .
C(7) C(5) 2.4306(16) ? . .
C(7) C(9) 2.4396(15) ? . .
C(7) C(14) 2.8371(15) ? . .
C(8) C(1) 2.8089(15) ? . .
C(8) C(2) 2.4476(14) ? . .
C(8) C(6) 2.4744(16) ? . .
C(8) C(10) 2.4642(15) ? . .
C(8) C(12) 3.5655(17) ? . 3_666
C(8) C(14) 2.4395(15) ? . .
C(8) C(39) 3.5468(15) ? . 3_656
C(9) C(1) 2.4589(14) ? . .
C(9) C(2) 2.8433(15) ? . .
C(9) C(7) 2.4396(15) ? . .
C(9) C(11) 2.4248(16) ? . .
C(9) C(12) 2.8020(17) ? . .
C(9) C(13) 2.4547(15) ? . .
C(10) C(8) 2.4642(15) ? . .
C(10) C(12) 2.4054(18) ? . .
C(10) C(13) 2.7991(16) ? . .
C(10) C(14) 2.4636(15) ? . .
C(10) C(14) 3.5457(16) ? . 3_666
C(11) C(9) 2.4248(16) ? . .
C(11) C(13) 2.4167(16) ? . .
C(11) C(14) 2.8179(16) ? . .
C(12) C(8) 3.5655(17) ? . 3_666
C(12) C(9) 2.8020(17) ? . .
C(12) C(10) 2.4054(18) ? . .
C(12) C(14) 2.4175(16) ? . .
C(12) C(20) 3.5885(16) ? . 4_555
C(13) C(1) 2.4865(15) ? . .
C(13) C(9) 2.4547(15) ? . .
C(13) C(10) 2.7991(16) ? . .
C(13) C(11) 2.4167(16) ? . .
C(13) C(15) 2.8700(14) ? . .
C(13) C(16) 3.5952(14) ? . .
C(14) C(2) 2.4623(15) ? . .
C(14) C(7) 2.8371(15) ? . .
C(14) C(8) 2.4395(15) ? . .
C(14) C(10) 2.4636(15) ? . .
C(14) C(10) 3.5457(16) ? . 3_666
C(14) C(11) 2.8179(16) ? . .
C(14) C(12) 2.4175(16) ? . .
C(14) C(15) 2.4509(14) ? . .
C(14) C(16) 3.5260(15) ? . .
C(15) N(1) 3.5148(13) ? . .
C(15) N(2) 3.5977(14) ? . .
C(15) C(2) 2.4653(15) ? . .
C(15) C(3) 2.9050(15) ? . .
C(15) C(13) 2.8700(14) ? . .
C(15) C(14) 2.4509(14) ? . .
C(15) C(17) 2.6212(14) ? . .
C(16) N(1) 2.4327(13) ? . .
C(16) N(2) 2.4597(14) ? . .
C(16) C(1) 2.6308(15) ? . .
C(16) C(2) 3.5722(15) ? . .
C(16) C(4) 3.5904(16) ? . 2_645
C(16) C(13) 3.5952(14) ? . .
C(16) C(14) 3.5260(15) ? . .
C(16) C(18) 3.5516(15) ? . .
C(16) C(19) 3.5273(15) ? . .
C(16) C(20) 2.9722(15) ? . .
C(17) C(5) 3.2817(15) ? . 2_645
C(17) C(15) 2.6212(14) ? . .
C(17) C(18) 2.1935(14) ? . .
C(17) C(19) 2.1363(14) ? . .
C(17) C(20) 2.5172(15) ? . .
C(18) N(2) 2.2526(13) ? . .
C(18) N(4) 3.5200(13) ? . 4_554
C(18) C(16) 3.5516(15) ? . .
C(18) C(17) 2.1935(14) ? . .
C(18) C(20) 2.5248(15) ? . .
C(19) N(1) 2.1800(14) ? . .
C(19) C(16) 3.5273(15) ? . .
C(19) C(17) 2.1363(14) ? . .
C(19) C(29) 3.4907(15) ? . 3_556
C(20) N(4) 3.5225(13) ? . 4_554
C(20) C(12) 3.5885(16) ? . 4_554
C(20) C(16) 2.9722(15) ? . .
C(20) C(17) 2.5172(15) ? . .
C(20) C(18) 2.5248(15) ? . .
C(21) C(23) 2.4967(14) ? . .
C(21) C(27) 2.4605(13) ? . .
C(21) C(28) 2.8139(14) ? . .
C(21) C(29) 2.4630(14) ? . .
C(21) C(33) 2.4896(14) ? . .
C(21) C(36) 2.6349(14) ? . .
C(21) C(40) 3.5425(14) ? . 3_556
C(22) C(24) 2.4293(14) ? . .
C(22) C(25) 2.8212(14) ? . .
C(22) C(26) 2.4653(14) ? . .
C(22) C(28) 2.4478(14) ? . .
C(22) C(29) 2.8459(15) ? . .
C(22) C(34) 2.4669(14) ? . .
C(22) C(35) 2.4597(14) ? . .
C(22) C(36) 3.5483(14) ? . .
C(23) N(3) 3.4852(13) ? . 3_556
C(23) C(21) 2.4967(14) ? . .
C(23) C(25) 2.4168(15) ? . .
C(23) C(26) 2.7995(15) ? . .
C(23) C(27) 2.4596(14) ? . .
C(23) C(35) 2.8903(15) ? . .
C(23) C(38) 3.5794(14) ? . 3_556
C(24) N(3) 3.5517(14) ? . 3_566
C(24) C(22) 2.4293(14) ? . .
C(24) C(26) 2.4108(15) ? . .
C(24) C(27) 2.8145(15) ? . .
C(24) C(36) 3.4438(15) ? . 3_566
C(24) C(37) 3.4212(15) ? . 3_566
C(25) N(3) 3.2337(14) ? . 3_566
C(25) C(22) 2.8212(14) ? . .
C(25) C(23) 2.4168(15) ? . .
C(25) C(27) 2.4291(14) ? . .
C(25) C(37) 3.3999(15) ? . 3_566
C(25) C(38) 3.4534(15) ? . 3_566
C(26) N(3) 3.5726(13) ? . 3_566
C(26) C(22) 2.4653(14) ? . .
C(26) C(23) 2.7995(15) ? . .
C(26) C(24) 2.4108(15) ? . .
C(26) C(28) 2.4695(14) ? . .
C(27) C(21) 2.4605(13) ? . .
C(27) C(23) 2.4596(14) ? . .
C(27) C(24) 2.8145(15) ? . .
C(27) C(25) 2.4291(14) ? . .
C(27) C(29) 2.4416(14) ? . .
C(27) C(34) 2.8420(13) ? . .
C(28) C(21) 2.8139(14) ? . .
C(28) C(22) 2.4478(14) ? . .
C(28) C(26) 2.4695(14) ? . .
C(28) C(30) 2.4708(14) ? . .
C(28) C(34) 2.4458(14) ? . .
C(29) C(19) 3.4907(15) ? . 3_556
C(29) C(21) 2.4630(14) ? . .
C(29) C(22) 2.8459(15) ? . .
C(29) C(27) 2.4416(14) ? . .
C(29) C(31) 2.4287(14) ? . .
C(29) C(32) 2.8127(14) ? . .
C(29) C(33) 2.4602(14) ? . .
C(30) N(4) 3.4822(13) ? . 2_556
C(30) C(28) 2.4708(14) ? . .
C(30) C(32) 2.4104(15) ? . .
C(30) C(33) 2.8025(15) ? . .
C(30) C(34) 2.4650(14) ? . .
C(31) C(29) 2.4287(14) ? . .
C(31) C(33) 2.4215(15) ? . .
C(31) C(34) 2.8209(15) ? . .
C(31) C(36) 3.5827(14) ? . 2_556
C(32) C(29) 2.8127(14) ? . .
C(32) C(30) 2.4104(15) ? . .
C(32) C(34) 2.4264(14) ? . .
C(32) C(34) 3.4729(14) ? . 2_546
C(33) C(21) 2.4896(14) ? . .
C(33) C(29) 2.4602(14) ? . .
C(33) C(30) 2.8025(15) ? . .
C(33) C(31) 2.4215(15) ? . .
C(33) C(35) 2.8904(15) ? . .
C(34) C(22) 2.4669(14) ? . .
C(34) C(27) 2.8420(13) ? . .
C(34) C(28) 2.4458(14) ? . .
C(34) C(30) 2.4650(14) ? . .
C(34) C(31) 2.8209(15) ? . .
C(34) C(32) 2.4264(14) ? . .
C(34) C(32) 3.4729(14) ? . 2_556
C(34) C(35) 2.4647(14) ? . .
C(34) C(36) 3.5646(14) ? . .
C(35) N(3) 3.5421(13) ? . .
C(35) N(4) 3.5824(14) ? . .
C(35) C(22) 2.4597(14) ? . .
C(35) C(23) 2.8903(15) ? . .
C(35) C(33) 2.8904(15) ? . .
C(35) C(34) 2.4647(14) ? . .
C(35) C(37) 2.6255(14) ? . .
C(35) C(40) 3.4518(15) ? . 3_556
C(36) N(3) 2.4423(13) ? . .
C(36) N(4) 2.4536(14) ? . .
C(36) C(21) 2.6349(14) ? . .
C(36) C(22) 3.5483(14) ? . .
C(36) C(24) 3.4438(15) ? . 3_566
C(36) C(31) 3.5827(14) ? . 2_546
C(36) C(34) 3.5646(14) ? . .
C(36) C(38) 3.5572(14) ? . .
C(36) C(39) 3.5221(15) ? . .
C(36) C(40) 2.9967(15) ? . .
C(37) C(24) 3.4212(15) ? . 3_566
C(37) C(25) 3.3999(15) ? . 3_566
C(37) C(35) 2.6255(14) ? . .
C(37) C(38) 2.1949(14) ? . .
C(37) C(39) 2.1327(14) ? . .
C(37) C(40) 2.5229(14) ? . .
C(38) N(2) 3.3798(13) ? . .
C(38) N(4) 2.2572(13) ? . .
C(38) C(23) 3.5794(14) ? . 3_556
C(38) C(25) 3.4534(15) ? . 3_566
C(38) C(36) 3.5572(14) ? . .
C(38) C(37) 2.1949(14) ? . .
C(38) C(40) 2.5183(14) ? . .
C(39) N(3) 2.1745(13) ? . .
C(39) C(8) 3.5468(15) ? . 3_656
C(39) C(36) 3.5221(15) ? . .
C(39) C(37) 2.1327(14) ? . .
C(39) C(40) 3.5954(15) ? . .
C(40) N(2) 3.5760(14) ? . .
C(40) C(21) 3.5425(14) ? . 3_556
C(40) C(35) 3.4518(15) ? . 3_556
C(40) C(36) 2.9967(15) ? . .
C(40) C(37) 2.5229(14) ? . .
C(40) C(38) 2.5183(14) ? . .
C(40) C(39) 3.5954(15) ? . .
N(1) H(3) 2.981 ? . 2_645
N(1) H(10) 2.081 ? . .
N(1) H(11) 3.096 ? . .
N(1) H(12) 2.008 ? . .
N(1) H(13) 2.008 ? . .
N(1) H(14) 2.008 ? . .
N(1) H(19) 2.849 ? . 3_566
N(1) H(20) 3.344 ? . 3_566
N(2) H(3) 2.860 ? . 2_645
N(2) H(10) 3.168 ? . .
N(2) H(11) 2.061 ? . .
N(2) H(18) 3.430 ? . 3_566
N(2) H(19) 3.271 ? . 3_566
N(2) H(24) 2.587 ? . .
N(2) H(28) 2.708 ? . .
N(3) H(15) 3.465 ? . 3_556
N(3) H(17) 3.308 ? . 3_566
N(3) H(24) 2.080 ? . .
N(3) H(25) 3.090 ? . .
N(3) H(26) 2.010 ? . .
N(3) H(27) 2.010 ? . .
N(3) H(28) 2.010 ? . .
N(4) H(4) 3.463 ? . 3_656
N(4) H(8) 3.553 ? . .
N(4) H(10) 2.774 ? . 4_555
N(4) H(14) 2.601 ? . 4_555
N(4) H(17) 3.259 ? . 3_566
N(4) H(20) 2.806 ? . 2_546
N(4) H(21) 3.074 ? . 2_546
N(4) H(24) 3.173 ? . .
N(4) H(25) 2.059 ? . .
C(1) H(1) 2.684 ? . .
C(1) H(9) 2.675 ? . .
C(2) H(1) 2.066 ? . .
C(2) H(2) 3.285 ? . .
C(2) H(4) 3.325 ? . .
C(2) H(5) 3.303 ? . .
C(2) H(7) 3.598 ? . 3_666
C(3) H(2) 2.010 ? . .
C(3) H(3) 3.272 ? . .
C(3) H(7) 3.364 ? . 4_554
C(3) H(13) 3.280 ? . 2_645
C(4) H(1) 2.009 ? . .
C(4) H(3) 2.067 ? . .
C(4) H(4) 3.266 ? . .
C(4) H(7) 3.265 ? . 4_554
C(4) H(12) 3.586 ? . 2_655
C(4) H(13) 2.986 ? . 2_645
C(5) H(1) 3.277 ? . .
C(5) H(2) 2.064 ? . .
C(5) H(4) 2.002 ? . .
C(5) H(12) 3.126 ? . 2_655
C(5) H(13) 3.105 ? . 2_645
C(5) H(14) 3.478 ? . 2_645
C(5) H(19) 3.496 ? . 4_654
C(5) H(20) 3.212 ? . 4_654
C(6) H(2) 3.258 ? . .
C(6) H(3) 2.008 ? . .
C(6) H(5) 2.643 ? . .
C(6) H(12) 3.054 ? . 2_655
C(6) H(13) 3.499 ? . 2_645
C(6) H(14) 3.350 ? . 2_645
C(6) H(17) 3.554 ? . 1_655
C(6) H(20) 3.372 ? . 4_654
C(6) H(25) 3.167 ? . 3_656
C(7) H(1) 3.317 ? . .
C(7) H(3) 3.289 ? . .
C(7) H(4) 2.072 ? . .
C(7) H(5) 2.035 ? . .
C(7) H(12) 3.466 ? . 2_655
C(7) H(25) 3.047 ? . 3_656
C(8) H(4) 2.662 ? . .
C(8) H(6) 2.655 ? . .
C(8) H(17) 3.222 ? . 1_655
C(8) H(25) 2.678 ? . 3_656
C(9) H(5) 2.030 ? . .
C(9) H(6) 2.069 ? . .
C(9) H(7) 3.284 ? . .
C(9) H(9) 3.315 ? . .
C(9) H(25) 3.496 ? . 3_656
C(10) H(2) 3.427 ? . 4_555
C(10) H(5) 2.633 ? . .
C(10) H(7) 2.010 ? . .
C(10) H(8) 3.255 ? . .
C(11) H(2) 3.267 ? . 4_555
C(11) H(6) 2.006 ? . .
C(11) H(8) 2.059 ? . .
C(11) H(9) 3.273 ? . .
C(11) H(12) 3.220 ? . 4_555
C(12) H(6) 3.264 ? . .
C(12) H(7) 2.064 ? . .
C(12) H(9) 2.005 ? . .
C(12) H(12) 3.033 ? . 4_555
C(12) H(14) 3.324 ? . 4_555
C(12) H(17) 3.590 ? . 3_566
C(12) H(25) 3.102 ? . .
C(13) H(7) 3.266 ? . .
C(13) H(8) 2.003 ? . .
C(13) H(17) 3.565 ? . 3_566
C(13) H(25) 3.222 ? . .
C(14) H(5) 3.295 ? . .
C(14) H(6) 3.322 ? . .
C(14) H(8) 3.274 ? . .
C(14) H(9) 2.065 ? . .
C(15) H(1) 2.590 ? . .
C(15) H(2) 3.460 ? . 2_645
C(15) H(9) 2.549 ? . .
C(15) H(13) 3.273 ? . .
C(15) H(18) 3.413 ? . 3_566
C(16) H(1) 3.108 ? . .
C(16) H(2) 3.268 ? . 2_645
C(16) H(3) 3.488 ? . 2_645
C(16) H(9) 2.985 ? . .
C(16) H(12) 3.160 ? . .
C(16) H(13) 2.759 ? . .
C(16) H(18) 3.065 ? . 3_566
C(16) H(19) 3.477 ? . 3_566
C(16) H(24) 3.486 ? . .
C(17) H(2) 3.592 ? . 2_645
C(17) H(3) 2.812 ? . 2_645
C(17) H(10) 3.116 ? . .
C(17) H(11) 3.052 ? . .
C(17) H(12) 2.878 ? . .
C(17) H(13) 2.703 ? . .
C(17) H(14) 3.276 ? . .
C(17) H(18) 3.262 ? . 3_566
C(17) H(19) 2.912 ? . 3_566
C(17) H(24) 3.369 ? . .
C(18) H(3) 3.090 ? . 2_645
C(18) H(4) 3.527 ? . 2_645
C(18) H(11) 2.057 ? . .
C(18) H(12) 3.020 ? . .
C(18) H(13) 3.226 ? . .
C(18) H(14) 2.635 ? . .
C(18) H(19) 3.185 ? . 3_566
C(18) H(20) 3.143 ? . 3_566
C(18) H(23) 3.201 ? . 4_554
C(19) H(3) 2.999 ? . 2_645
C(19) H(10) 2.079 ? . .
C(19) H(19) 3.395 ? . 3_566
C(19) H(22) 3.509 ? . 4_554
C(19) H(23) 3.201 ? . 4_554
C(19) H(28) 2.946 ? . .
C(20) H(1) 3.441 ? . .
C(20) H(7) 3.457 ? . 4_554
C(20) H(8) 2.771 ? . 4_554
C(20) H(10) 2.842 ? . .
C(20) H(19) 3.457 ? . 3_566
C(20) H(20) 3.482 ? . 3_566
C(21) H(15) 2.685 ? . .
C(21) H(22) 3.017 ? . 2_556
C(21) H(23) 2.677 ? . .
C(21) H(26) 3.554 ? . 3_566
C(21) H(27) 3.115 ? . 3_556
C(21) H(28) 3.193 ? . 3_556
C(22) H(15) 2.067 ? . .
C(22) H(16) 3.286 ? . .
C(22) H(18) 3.324 ? . .
C(22) H(19) 3.303 ? . .
C(22) H(22) 3.334 ? . 2_556
C(22) H(24) 3.549 ? . 3_556
C(22) H(26) 2.791 ? . 3_566
C(22) H(27) 3.507 ? . 3_556
C(22) H(28) 3.525 ? . 3_556
C(23) H(16) 2.011 ? . .
C(23) H(17) 3.267 ? . .
C(23) H(21) 3.403 ? . 4_554
C(23) H(26) 2.805 ? . 3_566
C(23) H(27) 3.560 ? . 3_556
C(24) H(4) 3.375 ? . 1_455
C(24) H(15) 2.008 ? . .
C(24) H(17) 2.064 ? . .
C(24) H(18) 3.268 ? . .
C(24) H(21) 3.172 ? . 4_554
C(24) H(26) 2.964 ? . 3_566
C(25) H(4) 3.341 ? . 1_455
C(25) H(5) 2.800 ? . 1_455
C(25) H(15) 3.273 ? . .
C(25) H(16) 2.063 ? . .
C(25) H(18) 2.005 ? . .
C(25) H(26) 3.100 ? . 3_566
C(26) H(5) 3.228 ? . 1_455
C(26) H(6) 3.598 ? . 1_455
C(26) H(16) 3.261 ? . .
C(26) H(17) 2.009 ? . .
C(26) H(19) 2.638 ? . .
C(26) H(26) 3.102 ? . 3_566
C(27) H(15) 3.319 ? . .
C(27) H(17) 3.287 ? . .
C(27) H(18) 2.070 ? . .
C(27) H(19) 2.034 ? . .
C(27) H(22) 3.521 ? . 2_556
C(27) H(24) 3.485 ? . 3_556
C(27) H(26) 2.958 ? . 3_566
C(27) H(28) 3.593 ? . 3_566
C(28) H(3) 3.297 ? . 4_455
C(28) H(18) 2.658 ? . .
C(28) H(20) 2.660 ? . .
C(28) H(22) 3.420 ? . 2_556
C(29) H(3) 3.403 ? . 4_455
C(29) H(11) 3.049 ? . 3_556
C(29) H(19) 2.033 ? . .
C(29) H(20) 2.069 ? . .
C(29) H(21) 3.287 ? . .
C(29) H(22) 3.143 ? . 2_556
C(29) H(23) 3.320 ? . .
C(29) H(23) 3.121 ? . 2_556
C(30) H(3) 3.119 ? . 4_455
C(30) H(10) 3.447 ? . 3_566
C(30) H(11) 3.249 ? . 3_556
C(30) H(19) 2.641 ? . .
C(30) H(21) 2.009 ? . .
C(30) H(22) 3.260 ? . .
C(30) H(23) 2.910 ? . 2_556
C(31) H(11) 3.306 ? . 3_556
C(31) H(16) 3.187 ? . 4_555
C(31) H(20) 2.005 ? . .
C(31) H(22) 2.062 ? . .
C(31) H(23) 3.278 ? . .
C(31) H(23) 3.048 ? . 2_556
C(31) H(27) 3.553 ? . 4_555
C(32) H(11) 3.155 ? . 3_556
C(32) H(11) 3.149 ? . 4_555
C(32) H(20) 3.268 ? . .
C(32) H(21) 2.065 ? . .
C(32) H(23) 2.012 ? . .
C(32) H(23) 3.382 ? . 2_556
C(32) H(26) 3.492 ? . 4_555
C(32) H(28) 3.317 ? . 4_555
C(33) H(11) 2.957 ? . 3_556
C(33) H(11) 3.031 ? . 4_555
C(33) H(21) 3.272 ? . .
C(33) H(22) 2.013 ? . .
C(33) H(22) 3.576 ? . 2_556
C(33) H(23) 3.557 ? . 2_556
C(34) H(11) 2.904 ? . 3_556
C(34) H(19) 3.302 ? . .
C(34) H(20) 3.324 ? . .
C(34) H(22) 3.283 ? . .
C(34) H(22) 2.931 ? . 2_556
C(34) H(23) 2.066 ? . .
C(34) H(23) 3.438 ? . 2_556
C(34) H(28) 3.569 ? . 3_556
C(35) H(10) 3.412 ? . 4_555
C(35) H(15) 2.572 ? . .
C(35) H(16) 3.480 ? . 3_566
C(35) H(21) 3.588 ? . 2_546
C(35) H(23) 2.571 ? . .
C(35) H(27) 3.514 ? . .
C(35) H(27) 2.690 ? . 3_556
C(35) H(28) 3.408 ? . 3_556
C(36) H(10) 3.016 ? . 4_555
C(36) H(15) 3.036 ? . .
C(36) H(16) 3.151 ? . 3_566
C(36) H(21) 3.119 ? . 2_546
C(36) H(23) 3.063 ? . .
C(36) H(26) 3.020 ? . .
C(36) H(27) 2.933 ? . .
C(36) H(27) 2.866 ? . 3_556
C(37) H(10) 3.163 ? . 4_555
C(37) H(16) 3.342 ? . 3_566
C(37) H(17) 3.289 ? . 3_566
C(37) H(20) 3.596 ? . 2_546
C(37) H(21) 3.126 ? . 2_546
C(37) H(24) 3.118 ? . .
C(37) H(25) 3.049 ? . .
C(37) H(26) 2.802 ? . .
C(37) H(27) 2.782 ? . .
C(37) H(28) 3.292 ? . .
C(38) H(9) 3.214 ? . .
C(38) H(17) 3.260 ? . 3_566
C(38) H(18) 3.581 ? . 3_566
C(38) H(25) 2.056 ? . .
C(38) H(26) 3.094 ? . .
C(38) H(27) 3.163 ? . .
C(38) H(28) 2.601 ? . .
C(39) H(4) 3.325 ? . 3_656
C(39) H(5) 3.120 ? . 3_656
C(39) H(8) 3.033 ? . .
C(39) H(9) 3.109 ? . .
C(39) H(14) 3.021 ? . 4_555
C(39) H(17) 3.207 ? . 3_566
C(39) H(24) 2.081 ? . .
C(40) H(15) 3.271 ? . .
C(40) H(21) 3.588 ? . 4_554
C(40) H(22) 3.035 ? . 4_554
C(40) H(24) 2.833 ? . .
H(1) C(1) 2.684 ? . .
H(1) C(2) 2.066 ? . .
H(1) C(4) 2.009 ? . .
H(1) C(5) 3.277 ? . .
H(1) C(7) 3.317 ? . .
H(1) C(15) 2.590 ? . .
H(1) C(16) 3.108 ? . .
H(1) C(20) 3.441 ? . .
H(1) H(2) 2.301 ? . .
H(1) H(7) 2.781 ? . 4_554
H(1) H(12) 3.035 ? . .
H(1) H(13) 2.981 ? . .
H(2) C(2) 3.285 ? . .
H(2) C(3) 2.010 ? . .
H(2) C(5) 2.064 ? . .
H(2) C(6) 3.258 ? . .
H(2) C(10) 3.427 ? . 4_554
H(2) C(11) 3.267 ? . 4_554
H(2) C(15) 3.460 ? . 2_655
H(2) C(16) 3.268 ? . 2_655
H(2) C(17) 3.592 ? . 2_655
H(2) H(1) 2.301 ? . .
H(2) H(3) 2.366 ? . .
H(2) H(6) 2.900 ? . 4_554
H(2) H(7) 2.576 ? . 4_554
H(2) H(13) 3.271 ? . 2_645
H(3) N(1) 2.981 ? . 2_655
H(3) N(2) 2.860 ? . 2_655
H(3) C(3) 3.272 ? . .
H(3) C(4) 2.067 ? . .
H(3) C(6) 2.008 ? . .
H(3) C(7) 3.289 ? . .
H(3) C(16) 3.488 ? . 2_655
H(3) C(17) 2.812 ? . 2_655
H(3) C(18) 3.090 ? . 2_655
H(3) C(19) 2.999 ? . 2_655
H(3) C(28) 3.297 ? . 4_654
H(3) C(29) 3.403 ? . 4_654
H(3) C(30) 3.119 ? . 4_654
H(3) H(2) 2.366 ? . .
H(3) H(4) 2.298 ? . .
H(3) H(11) 3.514 ? . 2_655
H(3) H(12) 3.401 ? . 2_655
H(3) H(13) 3.443 ? . 2_645
H(3) H(19) 2.907 ? . 4_654
H(3) H(20) 2.719 ? . 4_654
H(4) N(4) 3.463 ? . 3_656
H(4) C(2) 3.325 ? . .
H(4) C(4) 3.266 ? . .
H(4) C(5) 2.002 ? . .
H(4) C(7) 2.072 ? . .
H(4) C(8) 2.662 ? . .
H(4) C(18) 3.527 ? . 2_655
H(4) C(24) 3.375 ? . 1_655
H(4) C(25) 3.341 ? . 1_655
H(4) C(39) 3.325 ? . 3_656
H(4) H(3) 2.298 ? . .
H(4) H(5) 2.480 ? . .
H(4) H(10) 3.508 ? . 2_655
H(4) H(12) 3.287 ? . 2_655
H(4) H(14) 3.548 ? . 2_645
H(4) H(16) 2.934 ? . 1_655
H(4) H(17) 2.883 ? . 1_655
H(4) H(20) 3.025 ? . 4_654
H(4) H(25) 2.916 ? . 3_656
H(5) C(2) 3.303 ? . .
H(5) C(6) 2.643 ? . .
H(5) C(7) 2.035 ? . .
H(5) C(9) 2.030 ? . .
H(5) C(10) 2.633 ? . .
H(5) C(14) 3.295 ? . .
H(5) C(25) 2.800 ? . 1_655
H(5) C(26) 3.228 ? . 1_655
H(5) C(39) 3.120 ? . 3_656
H(5) H(4) 2.480 ? . .
H(5) H(6) 2.471 ? . .
H(5) H(17) 2.429 ? . 1_655
H(5) H(18) 3.190 ? . 1_655
H(5) H(25) 2.403 ? . 3_656
H(6) C(8) 2.655 ? . .
H(6) C(9) 2.069 ? . .
H(6) C(11) 2.006 ? . .
H(6) C(12) 3.264 ? . .
H(6) C(14) 3.322 ? . .
H(6) C(26) 3.598 ? . 1_655
H(6) H(2) 2.900 ? . 4_555
H(6) H(5) 2.471 ? . .
H(6) H(7) 2.302 ? . .
H(6) H(18) 3.063 ? . 1_655
H(7) C(2) 3.598 ? . 3_666
H(7) C(3) 3.364 ? . 4_555
H(7) C(4) 3.265 ? . 4_555
H(7) C(9) 3.284 ? . .
H(7) C(10) 2.010 ? . .
H(7) C(12) 2.064 ? . .
H(7) C(13) 3.266 ? . .
H(7) C(20) 3.457 ? . 4_555
H(7) H(1) 2.781 ? . 4_555
H(7) H(2) 2.576 ? . 4_555
H(7) H(6) 2.302 ? . .
H(7) H(8) 2.360 ? . .
H(7) H(12) 2.734 ? . 4_555
H(7) H(13) 3.450 ? . 4_555
H(8) N(4) 3.553 ? . .
H(8) C(10) 3.255 ? . .
H(8) C(11) 2.059 ? . .
H(8) C(13) 2.003 ? . .
H(8) C(14) 3.274 ? . .
H(8) C(20) 2.771 ? . 4_555
H(8) C(39) 3.033 ? . .
H(8) H(7) 2.360 ? . .
H(8) H(9) 2.294 ? . .
H(8) H(12) 2.347 ? . 4_555
H(8) H(13) 3.209 ? . 4_555
H(8) H(14) 2.406 ? . 4_555
H(8) H(17) 3.162 ? . 3_566
H(8) H(25) 2.517 ? . .
H(9) C(1) 2.675 ? . .
H(9) C(9) 3.315 ? . .
H(9) C(11) 3.273 ? . .
H(9) C(12) 2.005 ? . .
H(9) C(14) 2.065 ? . .
H(9) C(15) 2.549 ? . .
H(9) C(16) 2.985 ? . .
H(9) C(38) 3.214 ? . .
H(9) C(39) 3.109 ? . .
H(9) H(8) 2.294 ? . .
H(9) H(17) 3.115 ? . 3_566
H(9) H(18) 2.948 ? . 3_566
H(9) H(24) 3.002 ? . .
H(9) H(25) 2.763 ? . .
H(10) N(1) 2.081 ? . .
H(10) N(2) 3.168 ? . .
H(10) N(4) 2.774 ? . 4_554
H(10) C(17) 3.116 ? . .
H(10) C(19) 2.079 ? . .
H(10) C(20) 2.842 ? . .
H(10) C(30) 3.447 ? . 3_566
H(10) C(35) 3.412 ? . 4_554
H(10) C(36) 3.016 ? . 4_554
H(10) C(37) 3.163 ? . 4_554
H(10) H(4) 3.508 ? . 2_645
H(10) H(11) 2.474 ? . .
H(10) H(12) 3.315 ? . .
H(10) H(14) 2.621 ? . .
H(10) H(16) 3.178 ? . 2_545
H(10) H(20) 2.939 ? . 3_566
H(10) H(23) 2.863 ? . 4_554
H(11) N(1) 3.096 ? . .
H(11) N(2) 2.061 ? . .
H(11) C(17) 3.052 ? . .
H(11) C(18) 2.057 ? . .
H(11) C(29) 3.049 ? . 3_556
H(11) C(30) 3.249 ? . 3_556
H(11) C(31) 3.306 ? . 3_556
H(11) C(32) 3.155 ? . 3_556
H(11) C(32) 3.149 ? . 4_554
H(11) C(33) 2.957 ? . 3_556
H(11) C(33) 3.031 ? . 4_554
H(11) C(34) 2.904 ? . 3_556
H(11) H(3) 3.514 ? . 2_645
H(11) H(10) 2.474 ? . .
H(11) H(22) 3.041 ? . 4_554
H(11) H(23) 3.418 ? . 3_556
H(11) H(23) 2.830 ? . 4_554
H(11) H(28) 2.687 ? . .
H(12) N(1) 2.008 ? . .
H(12) C(4) 3.586 ? . 2_645
H(12) C(5) 3.126 ? . 2_645
H(12) C(6) 3.054 ? . 2_645
H(12) C(7) 3.466 ? . 2_645
H(12) C(11) 3.220 ? . 4_554
H(12) C(12) 3.033 ? . 4_554
H(12) C(16) 3.160 ? . .
H(12) C(17) 2.878 ? . .
H(12) C(18) 3.020 ? . .
H(12) H(1) 3.035 ? . .
H(12) H(3) 3.401 ? . 2_645
H(12) H(4) 3.287 ? . 2_645
H(12) H(7) 2.734 ? . 4_554
H(12) H(8) 2.347 ? . 4_554
H(12) H(10) 3.315 ? . .
H(12) H(13) 1.600 ? . .
H(12) H(14) 1.600 ? . .
H(13) N(1) 2.008 ? . .
H(13) C(3) 3.280 ? . 2_655
H(13) C(4) 2.986 ? . 2_655
H(13) C(5) 3.105 ? . 2_655
H(13) C(6) 3.499 ? . 2_655
H(13) C(15) 3.273 ? . .
H(13) C(16) 2.759 ? . .
H(13) C(17) 2.703 ? . .
H(13) C(18) 3.226 ? . .
H(13) H(1) 2.981 ? . .
H(13) H(2) 3.271 ? . 2_655
H(13) H(3) 3.443 ? . 2_655
H(13) H(7) 3.450 ? . 4_554
H(13) H(8) 3.209 ? . 4_554
H(13) H(12) 1.600 ? . .
H(13) H(14) 1.600 ? . .
H(13) H(19) 3.218 ? . 3_566
H(14) N(1) 2.008 ? . .
H(14) N(4) 2.601 ? . 4_554
H(14) C(5) 3.478 ? . 2_655
H(14) C(6) 3.350 ? . 2_655
H(14) C(12) 3.324 ? . 4_554
H(14) C(17) 3.276 ? . .
H(14) C(18) 2.635 ? . .
H(14) C(39) 3.021 ? . 4_554
H(14) H(4) 3.548 ? . 2_655
H(14) H(8) 2.406 ? . 4_554
H(14) H(10) 2.621 ? . .
H(14) H(12) 1.600 ? . .
H(14) H(13) 1.600 ? . .
H(14) H(20) 2.973 ? . 3_566
H(14) H(25) 2.828 ? . 4_554
H(15) N(3) 3.465 ? . 3_556
H(15) C(21) 2.685 ? . .
H(15) C(22) 2.067 ? . .
H(15) C(24) 2.008 ? . .
H(15) C(25) 3.273 ? . .
H(15) C(27) 3.319 ? . .
H(15) C(35) 2.572 ? . .
H(15) C(36) 3.036 ? . .
H(15) C(40) 3.271 ? . .
H(15) H(15) 3.331 ? . 3_566
H(15) H(16) 2.301 ? . .
H(15) H(21) 2.962 ? . 4_554
H(15) H(26) 2.866 ? . .
H(15) H(26) 3.297 ? . 3_566
H(15) H(27) 2.813 ? . .
H(15) H(27) 3.223 ? . 3_556
H(16) C(22) 3.286 ? . .
H(16) C(23) 2.011 ? . .
H(16) C(25) 2.063 ? . .
H(16) C(26) 3.261 ? . .
H(16) C(31) 3.187 ? . 4_554
H(16) C(35) 3.480 ? . 3_566
H(16) C(36) 3.151 ? . 3_566
H(16) C(37) 3.342 ? . 3_566
H(16) H(4) 2.934 ? . 1_455
H(16) H(10) 3.178 ? . 2_555
H(16) H(15) 2.301 ? . .
H(16) H(17) 2.363 ? . .
H(16) H(21) 2.494 ? . 4_554
H(16) H(26) 3.527 ? . 3_566
H(17) N(3) 3.308 ? . 3_566
H(17) N(4) 3.259 ? . 3_566
H(17) C(6) 3.554 ? . 1_455
H(17) C(8) 3.222 ? . 1_455
H(17) C(12) 3.590 ? . 3_566
H(17) C(13) 3.565 ? . 3_566
H(17) C(23) 3.267 ? . .
H(17) C(24) 2.064 ? . .
H(17) C(26) 2.009 ? . .
H(17) C(27) 3.287 ? . .
H(17) C(37) 3.289 ? . 3_566
H(17) C(38) 3.260 ? . 3_566
H(17) C(39) 3.207 ? . 3_566
H(17) H(4) 2.883 ? . 1_455
H(17) H(5) 2.429 ? . 1_455
H(17) H(8) 3.162 ? . 3_566
H(17) H(9) 3.115 ? . 3_566
H(17) H(16) 2.363 ? . .
H(17) H(18) 2.299 ? . .
H(18) N(2) 3.430 ? . 3_566
H(18) C(15) 3.413 ? . 3_566
H(18) C(16) 3.065 ? . 3_566
H(18) C(17) 3.262 ? . 3_566
H(18) C(22) 3.324 ? . .
H(18) C(24) 3.268 ? . .
H(18) C(25) 2.005 ? . .
H(18) C(27) 2.070 ? . .
H(18) C(28) 2.658 ? . .
H(18) C(38) 3.581 ? . 3_566
H(18) H(5) 3.190 ? . 1_455
H(18) H(6) 3.063 ? . 1_455
H(18) H(9) 2.948 ? . 3_566
H(18) H(17) 2.299 ? . .
H(18) H(19) 2.474 ? . .
H(18) H(24) 3.440 ? . 3_566
H(19) N(1) 2.849 ? . 3_566
H(19) N(2) 3.271 ? . 3_566
H(19) C(5) 3.496 ? . 4_455
H(19) C(16) 3.477 ? . 3_566
H(19) C(17) 2.912 ? . 3_566
H(19) C(18) 3.185 ? . 3_566
H(19) C(19) 3.395 ? . 3_566
H(19) C(20) 3.457 ? . 3_566
H(19) C(22) 3.303 ? . .
H(19) C(26) 2.638 ? . .
H(19) C(27) 2.034 ? . .
H(19) C(29) 2.033 ? . .
H(19) C(30) 2.641 ? . .
H(19) C(34) 3.302 ? . .
H(19) H(3) 2.907 ? . 4_455
H(19) H(13) 3.218 ? . 3_566
H(19) H(18) 2.474 ? . .
H(19) H(20) 2.479 ? . .
H(20) N(1) 3.344 ? . 3_566
H(20) N(4) 2.806 ? . 2_556
H(20) C(5) 3.212 ? . 4_455
H(20) C(6) 3.372 ? . 4_455
H(20) C(18) 3.143 ? . 3_566
H(20) C(20) 3.482 ? . 3_566
H(20) C(28) 2.660 ? . .
H(20) C(29) 2.069 ? . .
H(20) C(31) 2.005 ? . .
H(20) C(32) 3.268 ? . .
H(20) C(34) 3.324 ? . .
H(20) C(37) 3.596 ? . 2_556
H(20) H(3) 2.719 ? . 4_455
H(20) H(4) 3.025 ? . 4_455
H(20) H(10) 2.939 ? . 3_566
H(20) H(14) 2.973 ? . 3_566
H(20) H(19) 2.479 ? . .
H(20) H(21) 2.300 ? . .
H(20) H(23) 3.258 ? . 2_556
H(21) N(4) 3.074 ? . 2_556
H(21) C(23) 3.403 ? . 4_555
H(21) C(24) 3.172 ? . 4_555
H(21) C(29) 3.287 ? . .
H(21) C(30) 2.009 ? . .
H(21) C(32) 2.065 ? . .
H(21) C(33) 3.272 ? . .
H(21) C(35) 3.588 ? . 2_556
H(21) C(36) 3.119 ? . 2_556
H(21) C(37) 3.126 ? . 2_556
H(21) C(40) 3.588 ? . 4_555
H(21) H(15) 2.962 ? . 4_555
H(21) H(16) 2.494 ? . 4_555
H(21) H(20) 2.300 ? . .
H(21) H(22) 2.363 ? . .
H(21) H(23) 3.462 ? . 2_556
H(21) H(26) 3.471 ? . 4_555
H(21) H(27) 3.046 ? . 4_555
H(22) C(19) 3.509 ? . 4_555
H(22) C(21) 3.017 ? . 2_546
H(22) C(22) 3.334 ? . 2_546
H(22) C(27) 3.521 ? . 2_546
H(22) C(28) 3.420 ? . 2_546
H(22) C(29) 3.143 ? . 2_546
H(22) C(30) 3.260 ? . .
H(22) C(31) 2.062 ? . .
H(22) C(33) 2.013 ? . .
H(22) C(33) 3.576 ? . 2_546
H(22) C(34) 3.283 ? . .
H(22) C(34) 2.931 ? . 2_546
H(22) C(40) 3.035 ? . 4_555
H(22) H(11) 3.041 ? . 4_555
H(22) H(21) 2.363 ? . .
H(22) H(23) 2.305 ? . .
H(22) H(26) 2.709 ? . 4_555
H(22) H(27) 3.178 ? . 4_555
H(22) H(28) 2.729 ? . 4_555
H(23) C(18) 3.201 ? . 4_555
H(23) C(19) 3.201 ? . 4_555
H(23) C(21) 2.677 ? . .
H(23) C(29) 3.320 ? . .
H(23) C(29) 3.121 ? . 2_546
H(23) C(30) 2.910 ? . 2_546
H(23) C(31) 3.278 ? . .
H(23) C(31) 3.048 ? . 2_546
H(23) C(32) 2.012 ? . .
H(23) C(32) 3.382 ? . 2_546
H(23) C(33) 3.557 ? . 2_546
H(23) C(34) 2.066 ? . .
H(23) C(34) 3.438 ? . 2_546
H(23) C(35) 2.571 ? . .
H(23) C(36) 3.063 ? . .
H(23) H(10) 2.863 ? . 4_555
H(23) H(11) 3.418 ? . 3_556
H(23) H(11) 2.830 ? . 4_555
H(23) H(20) 3.258 ? . 2_546
H(23) H(21) 3.462 ? . 2_546
H(23) H(22) 2.305 ? . .
H(24) N(2) 2.587 ? . .
H(24) N(3) 2.080 ? . .
H(24) N(4) 3.173 ? . .
H(24) C(16) 3.486 ? . .
H(24) C(17) 3.369 ? . .
H(24) C(22) 3.549 ? . 3_556
H(24) C(27) 3.485 ? . 3_556
H(24) C(37) 3.118 ? . .
H(24) C(39) 2.081 ? . .
H(24) C(40) 2.833 ? . .
H(24) H(9) 3.002 ? . .
H(24) H(18) 3.440 ? . 3_566
H(24) H(25) 2.474 ? . .
H(24) H(26) 3.440 ? . .
H(24) H(27) 3.527 ? . .
H(24) H(28) 2.568 ? . .
H(25) N(3) 3.090 ? . .
H(25) N(4) 2.059 ? . .
H(25) C(6) 3.167 ? . 3_656
H(25) C(7) 3.047 ? . 3_656
H(25) C(8) 2.678 ? . 3_656
H(25) C(9) 3.496 ? . 3_656
H(25) C(12) 3.102 ? . .
H(25) C(13) 3.222 ? . .
H(25) C(37) 3.049 ? . .
H(25) C(38) 2.056 ? . .
H(25) H(4) 2.916 ? . 3_656
H(25) H(5) 2.403 ? . 3_656
H(25) H(8) 2.517 ? . .
H(25) H(9) 2.763 ? . .
H(25) H(14) 2.828 ? . 4_555
H(25) H(24) 2.474 ? . .
H(26) N(3) 2.010 ? . .
H(26) C(21) 3.554 ? . 3_566
H(26) C(22) 2.791 ? . 3_566
H(26) C(23) 2.805 ? . 3_566
H(26) C(24) 2.964 ? . 3_566
H(26) C(25) 3.100 ? . 3_566
H(26) C(26) 3.102 ? . 3_566
H(26) C(27) 2.958 ? . 3_566
H(26) C(32) 3.492 ? . 4_554
H(26) C(36) 3.020 ? . .
H(26) C(37) 2.802 ? . .
H(26) C(38) 3.094 ? . .
H(26) H(15) 2.866 ? . .
H(26) H(15) 3.297 ? . 3_566
H(26) H(16) 3.527 ? . 3_566
H(26) H(21) 3.471 ? . 4_554
H(26) H(22) 2.709 ? . 4_554
H(26) H(24) 3.440 ? . .
H(26) H(27) 1.600 ? . .
H(26) H(28) 1.600 ? . .
H(27) N(3) 2.010 ? . .
H(27) C(21) 3.115 ? . 3_556
H(27) C(22) 3.507 ? . 3_556
H(27) C(23) 3.560 ? . 3_556
H(27) C(31) 3.553 ? . 4_554
H(27) C(35) 3.514 ? . .
H(27) C(35) 2.690 ? . 3_556
H(27) C(36) 2.933 ? . .
H(27) C(36) 2.866 ? . 3_556
H(27) C(37) 2.782 ? . .
H(27) C(38) 3.163 ? . .
H(27) H(15) 2.813 ? . .
H(27) H(15) 3.223 ? . 3_556
H(27) H(21) 3.046 ? . 4_554
H(27) H(22) 3.178 ? . 4_554
H(27) H(24) 3.527 ? . .
H(27) H(26) 1.600 ? . .
H(27) H(27) 3.149 ? . 3_556
H(27) H(28) 1.600 ? . .
H(28) N(2) 2.708 ? . .
H(28) N(3) 2.010 ? . .
H(28) C(19) 2.946 ? . .
H(28) C(21) 3.193 ? . 3_556
H(28) C(22) 3.525 ? . 3_556
H(28) C(27) 3.593 ? . 3_566
H(28) C(32) 3.317 ? . 4_554
H(28) C(34) 3.569 ? . 3_556
H(28) C(35) 3.408 ? . 3_556
H(28) C(37) 3.292 ? . .
H(28) C(38) 2.601 ? . .
H(28) H(11) 2.687 ? . .
H(28) H(22) 2.729 ? . 4_554
H(28) H(24) 2.568 ? . .
H(28) H(26) 1.600 ? . .
H(28) H(27) 1.600 ? . .

loop_
_geom_torsion_atom_site_label_1
_geom_torsion_atom_site_label_2
_geom_torsion_atom_site_label_3
_geom_torsion_atom_site_label_4
_geom_torsion
_geom_torsion_publ_flag
_geom_torsion_site_symmetry_1
_geom_torsion_site_symmetry_2
_geom_torsion_site_symmetry_3
_geom_torsion_site_symmetry_4
C(17) N(1) C(18) C(19) 0.71(11) ? . . . .
C(18) N(1) C(17) N(2) -0.82(11) ? . . . .
C(18) N(1) C(17) C(16) 178.98(9) ? . . . .
C(20) N(1) C(17) N(2) -176.21(9) ? . . . .
C(20) N(1) C(17) C(16) 3.59(16) ? . . . .
C(20) N(1) C(18) C(19) 176.06(10) ? . . . .
C(17) N(2) C(19) C(18) -0.10(12) ? . . . .
C(19) N(2) C(17) N(1) 0.56(11) ? . . . .
C(19) N(2) C(17) C(16) -179.23(10) ? . . . .
C(37) N(3) C(38) C(39) 0.13(11) ? . . . .
C(38) N(3) C(37) N(4) -0.16(11) ? . . . .
C(38) N(3) C(37) C(36) 179.62(9) ? . . . .
C(40) N(3) C(37) N(4) -175.78(9) ? . . . .
C(40) N(3) C(37) C(36) 4.00(15) ? . . . .
C(40) N(3) C(38) C(39) 175.76(9) ? . . . .
C(37) N(4) C(39) C(38) -0.03(9) ? . . . .
C(39) N(4) C(37) N(3) 0.12(11) ? . . . .
C(39) N(4) C(37) C(36) -179.65(10) ? . . . .
C(2) C(1) C(14) C(9) 1.95(15) ? . . . .
C(2) C(1) C(14) C(13) -178.33(10) ? . . . .
C(14) C(1) C(2) C(3) 178.98(10) ? . . . .
C(14) C(1) C(2) C(7) -1.14(15) ? . . . .
C(2) C(1) C(15) C(16) -150(3) ? . . . .
C(15) C(1) C(2) C(3) -2.20(16) ? . . . .
C(15) C(1) C(2) C(7) 177.68(9) ? . . . .
C(14) C(1) C(15) C(16) 29(3) ? . . . .
C(15) C(1) C(14) C(9) -176.89(9) ? . . . .
C(15) C(1) C(14) C(13) 2.83(15) ? . . . .
C(1) C(2) C(3) C(4) -179.68(10) ? . . . .
C(1) C(2) C(7) C(6) 178.98(9) ? . . . .
C(1) C(2) C(7) C(8) -0.74(15) ? . . . .
C(3) C(2) C(7) C(6) -1.13(14) ? . . . .
C(3) C(2) C(7) C(8) 179.14(10) ? . . . .
C(7) C(2) C(3) C(4) 0.44(16) ? . . . .
C(2) C(3) C(4) C(5) 0.51(18) ? . . . .
C(3) C(4) C(5) C(6) -0.75(18) ? . . . .
C(4) C(5) C(6) C(7) 0.02(14) ? . . . .
C(5) C(6) C(7) C(2) 0.92(16) ? . . . .
C(5) C(6) C(7) C(8) -179.36(10) ? . . . .
C(2) C(7) C(8) C(9) 1.84(16) ? . . . .
C(6) C(7) C(8) C(9) -177.87(10) ? . . . .
C(7) C(8) C(9) C(10) 178.90(10) ? . . . .
C(7) C(8) C(9) C(14) -1.03(16) ? . . . .
C(8) C(9) C(10) C(11) -179.44(11) ? . . . .
C(8) C(9) C(14) C(1) -0.88(15) ? . . . .
C(8) C(9) C(14) C(13) 179.40(10) ? . . . .
C(10) C(9) C(14) C(1) 179.19(10) ? . . . .
C(10) C(9) C(14) C(13) -0.54(15) ? . . . .
C(14) C(9) C(10) C(11) 0.49(17) ? . . . .
C(9) C(10) C(11) C(12) -0.06(14) ? . . . .
C(10) C(11) C(12) C(13) -0.3(2) ? . . . .
C(11) C(12) C(13) C(14) 0.26(19) ? . . . .
C(12) C(13) C(14) C(1) -179.54(11) ? . . . .
C(12) C(13) C(14) C(9) 0.17(16) ? . . . .
C(1) C(15) C(16) C(17) 131(2) ? . . . .
C(15) C(16) C(17) N(1) -4(2) ? . . . .
C(15) C(16) C(17) N(2) 176(2) ? . . . .
N(1) C(18) C(19) N(2) -0.39(12) ? . . . .
C(22) C(21) C(34) C(29) -1.46(14) ? . . . .
C(22) C(21) C(34) C(33) 179.30(9) ? . . . .
C(34) C(21) C(22) C(23) 179.83(9) ? . . . .
C(34) C(21) C(22) C(27) 1.20(14) ? . . . .
C(22) C(21) C(35) C(36) -56(5) ? . . . .
C(35) C(21) C(22) C(23) 0.82(15) ? . . . .
C(35) C(21) C(22) C(27) -177.82(9) ? . . . .
C(34) C(21) C(35) C(36) 125(5) ? . . . .
C(35) C(21) C(34) C(29) 177.55(9) ? . . . .
C(35) C(21) C(34) C(33) -1.69(14) ? . . . .
C(21) C(22) C(23) C(24) -177.67(10) ? . . . .
C(21) C(22) C(27) C(26) 177.47(9) ? . . . .
C(21) C(22) C(27) C(28) -0.35(14) ? . . . .
C(23) C(22) C(27) C(26) -1.22(14) ? . . . .
C(23) C(22) C(27) C(28) -179.04(9) ? . . . .
C(27) C(22) C(23) C(24) 0.97(15) ? . . . .
C(22) C(23) C(24) C(25) 0.30(16) ? . . . .
C(23) C(24) C(25) C(26) -1.34(16) ? . . . .
C(24) C(25) C(26) C(27) 1.06(16) ? . . . .
C(25) C(26) C(27) C(22) 0.22(15) ? . . . .
C(25) C(26) C(27) C(28) 177.99(10) ? . . . .
C(22) C(27) C(28) C(29) -0.22(15) ? . . . .
C(26) C(27) C(28) C(29) -177.97(9) ? . . . .
C(27) C(28) C(29) C(30) 179.01(9) ? . . . .
C(27) C(28) C(29) C(34) -0.04(12) ? . . . .
C(28) C(29) C(30) C(31) -179.54(10) ? . . . .
C(28) C(29) C(34) C(21) 0.88(14) ? . . . .
C(28) C(29) C(34) C(33) -179.85(9) ? . . . .
C(30) C(29) C(34) C(21) -178.21(9) ? . . . .
C(30) C(29) C(34) C(33) 1.06(14) ? . . . .
C(34) C(29) C(30) C(31) -0.47(15) ? . . . .
C(29) C(30) C(31) C(32) -0.41(15) ? . . . .
C(30) C(31) C(32) C(33) 0.70(15) ? . . . .
C(31) C(32) C(33) C(34) -0.08(14) ? . . . .
C(32) C(33) C(34) C(21) 178.46(9) ? . . . .
C(32) C(33) C(34) C(29) -0.79(14) ? . . . .
C(21) C(35) C(36) C(37) 24(9) ? . . . .
C(35) C(36) C(37) N(3) 23(5) ? . . . .
C(35) C(36) C(37) N(4) -157(5) ? . . . .
N(3) C(38) C(39) N(4) -0.06(10) ? . . . .
